data_4108915
loop_
_publ_author_name
'Panchami Prabhakaran'
'Sangram S. Kale'
'Vedavati G. Puranik'
'P. R. Rajamohanan'
'Olga Chetina'
'Judith A. K. Howard'
'Hans-J\"org Hofmann'
'Gangadhar J. Sanjayan'

_publ_contact_author_address
;
Chemistry Department,
University of Durham,
South Rd.,
Durham
DH1 3LE
UK
;
_publ_contact_author_email olga.chetina@durham.ac.uk
_publ_contact_author_fax '0191 384 4737'
_publ_contact_author_name 'Dr. Olga Chetina'
_publ_contact_author_phone '0191 334 2004'
_publ_section_title
;
 Sequence-Specific Unusual (1\\rightarrow2)-Type Helical Turns in
 \a/\b-Hybrid Peptides
;
_journal_name_full 'Journal of the American Chemical Society'
_journal_page_first 17743
_journal_page_last 17754
_journal_paper_doi 10.1021/ja804297f
_journal_volume 130
_journal_year 2008
_chemical_formula_moiety 'C20 H28 N4 O5'
_chemical_formula_sum 'C20 H28 N4 O5'
_chemical_formula_weight 404.46
_chemical_name_common peptide
_chemical_name_systematic
; 
 ? 
;
_space_group_IT_number 61
_symmetry_cell_setting orthorhombic
_symmetry_space_group_name_Hall '-P 2ac 2ab'
_symmetry_space_group_name_H-M 'P b c a'
_atom_sites_solution_hydrogens geom
_atom_sites_solution_primary direct
_atom_sites_solution_secondary difmap
_audit_creation_method SHELXL-97
_cell_angle_alpha 90.00
_cell_angle_beta 90.00
_cell_angle_gamma 90.00
_cell_formula_units_Z 8
_cell_length_a 10.8666(10)
_cell_length_b 16.478(3)
_cell_length_c 24.053(2)
_cell_measurement_reflns_used 1493
_cell_measurement_temperature 293(2)
_cell_measurement_theta_max 17.342
_cell_measurement_theta_min 2.399
_cell_volume 4306.9(9)
_computing_cell_refinement 'BRUKER SAINT'
_computing_data_collection 'BRUKER SMART'
_computing_data_reduction 'BRUKER SAINT'
_computing_molecular_graphics 'SHELXTL and PLATON'
_computing_publication_material SHELXTL
_computing_structure_refinement 'SHELXL-97 (Sheldrick, 1997)'
_computing_structure_solution 'SHELXS-97 (Sheldrick, 1990)'
_diffrn_ambient_temperature 293(2)
_diffrn_measured_fraction_theta_full 1.000
_diffrn_measured_fraction_theta_max 1.000
_diffrn_measurement_device 'Bruker Smart APEX'
_diffrn_measurement_device_type 'CCD Area Detector'
_diffrn_measurement_method 'Omega Scan'
_diffrn_radiation_monochromator graphite
_diffrn_radiation_source 'fine-focus sealed tube'
_diffrn_radiation_type MoK\a
_diffrn_radiation_wavelength 0.71073
_diffrn_reflns_av_R_equivalents 0.0839
_diffrn_reflns_av_sigmaI/netI 0.0597
_diffrn_reflns_limit_h_max 10
_diffrn_reflns_limit_h_min -12
_diffrn_reflns_limit_k_max 19
_diffrn_reflns_limit_k_min -17
_diffrn_reflns_limit_l_max 28
_diffrn_reflns_limit_l_min -26
_diffrn_reflns_number 20702
_diffrn_reflns_theta_full 25.00
_diffrn_reflns_theta_max 25.00
_diffrn_reflns_theta_min 2.40
_exptl_absorpt_coefficient_mu 0.091
_exptl_absorpt_correction_T_max 0.9915
_exptl_absorpt_correction_T_min 0.9807
_exptl_absorpt_correction_type multi-scan
_exptl_absorpt_process_details 'Bruker SADABS'
_exptl_crystal_colour colourless
_exptl_crystal_density_diffrn 1.248
_exptl_crystal_description plate
_exptl_crystal_F_000 1728
_exptl_crystal_size_max 0.22
_exptl_crystal_size_mid 0.18
_exptl_crystal_size_min 0.09
_refine_diff_density_max 0.211
_refine_diff_density_min -0.155
_refine_diff_density_rms 0.038
_refine_ls_extinction_method none
_refine_ls_goodness_of_fit_ref 1.108
_refine_ls_hydrogen_treatment riding
_refine_ls_matrix_type full
_refine_ls_number_parameters 266
_refine_ls_number_reflns 3796
_refine_ls_number_restraints 0
_refine_ls_restrained_S_all 1.108
_refine_ls_R_factor_all 0.1348
_refine_ls_R_factor_gt 0.0768
_refine_ls_shift/su_max 0.000
_refine_ls_shift/su_mean 0.000
_refine_ls_structure_factor_coef Fsqd
_refine_ls_weighting_details 'calc w=1/[\s^2^(Fo^2^)+(0.0496P)^2^+1.8466P] where P=(Fo^2^+2Fc^2^)/3'
_refine_ls_weighting_scheme calc
_refine_ls_wR_factor_gt 0.1355
_refine_ls_wR_factor_ref 0.1555
_reflns_number_gt 2350
_reflns_number_total 3796
_reflns_threshold_expression >2sigma(I)
_cod_data_source_file ja804297f_si_005.cif
_cod_data_source_block apgnhmecompound10
_cod_original_cell_volume 4306.9(10)
_cod_database_code 4108915

loop_
_symmetry_equiv_pos_as_xyz
'x, y, z'
'-x+1/2, -y, z+1/2'
'-x, y+1/2, -z+1/2'
'x+1/2, -y+1/2, -z'
'-x, -y, -z'
'x-1/2, y, -z-1/2'
'x, -y-1/2, z-1/2'
'-x-1/2, y-1/2, z'

loop_
_atom_site_label
_atom_site_type_symbol
_atom_site_fract_x
_atom_site_fract_y
_atom_site_fract_z
_atom_site_U_iso_or_equiv
_atom_site_adp_type
_atom_site_occupancy
_atom_site_symmetry_multiplicity
_atom_site_calc_flag
_atom_site_refinement_flags
O1 O -0.0019(2) 0.71542(14) 0.43558(9) 0.0641(8) Uani 1 1 d .
O2 O -0.0212(3) 0.83163(16) 0.48410(11) 0.0839(10) Uani 1 1 d .
O3 O 0.2660(2) 0.78590(13) 0.32281(8) 0.0494(6) Uani 1 1 d .
O4 O 0.4560(2) 0.82146(14) 0.21394(10) 0.0631(7) Uani 1 1 d .
O5 O 0.6383(2) 0.60564(14) 0.26985(11) 0.0655(8) Uani 1 1 d .
N1 N 0.0983(3) 0.82282(16) 0.40732(11) 0.0538(8) Uani 1 1 d .
H1 H 0.1198 0.7887 0.3820 0.065 Uiso 1 1 calc R
N2 N 0.2217(2) 0.87808(14) 0.25723(10) 0.0389(7) Uani 1 1 d .
N4 N 0.4758(3) 0.66359(17) 0.31148(12) 0.0552(8) Uani 1 1 d .
H4 H 0.4058 0.6871 0.3072 0.066 Uiso 1 1 calc R
N3 N 0.3666(3) 0.69887(15) 0.21058(10) 0.0454(7) Uani 1 1 d .
H3 H 0.2987 0.6722 0.2085 0.055 Uiso 1 1 calc R
C1 C 0.0207(3) 0.7941(2) 0.44605(14) 0.0510(9) Uani 1 1 d .
C2 C 0.1492(3) 0.90067(19) 0.40239(13) 0.0414(8) Uani 1 1 d .
C3 C 0.1366(3) 0.9594(2) 0.44352(14) 0.0519(9) Uani 1 1 d .
H3A H 0.0895 0.9485 0.4749 0.062 Uiso 1 1 calc R
C4 C 0.1937(4) 1.0337(2) 0.43800(16) 0.0595(11) Uani 1 1 d .
H4A H 0.1859 1.0723 0.4660 0.071 Uiso 1 1 calc R
C5 C 0.2619(4) 1.0511(2) 0.39150(17) 0.0624(11) Uani 1 1 d .
H5 H 0.3008 1.1011 0.3881 0.075 Uiso 1 1 calc R
C6 C 0.2723(3) 0.9942(2) 0.35009(15) 0.0527(10) Uani 1 1 d .
H6 H 0.3176 1.0065 0.3184 0.063 Uiso 1 1 calc R
C7 C 0.2166(3) 0.91831(18) 0.35452(13) 0.0400(8) Uani 1 1 d .
C8 C 0.2358(3) 0.85592(19) 0.31026(13) 0.0393(8) Uani 1 1 d .
C9 C 0.1549(4) 0.95020(19) 0.23623(14) 0.0538(10) Uani 1 1 d .
H9A H 0.2097 0.9964 0.2325 0.065 Uiso 1 1 calc R
H9B H 0.0875 0.9647 0.2607 0.065 Uiso 1 1 calc R
C10 C 0.1079(4) 0.9230(2) 0.18031(15) 0.0695(12) Uani 1 1 d .
H10A H 0.1011 0.9684 0.1548 0.083 Uiso 1 1 calc R
H10B H 0.0283 0.8968 0.1837 0.083 Uiso 1 1 calc R
C11 C 0.2051(4) 0.8635(2) 0.16115(14) 0.0672(12) Uani 1 1 d .
H11A H 0.2771 0.8916 0.1470 0.081 Uiso 1 1 calc R
H11B H 0.1734 0.8278 0.1325 0.081 Uiso 1 1 calc R
C12 C 0.2352(3) 0.81674(18) 0.21369(13) 0.0432(8) Uani 1 1 d .
H12 H 0.1741 0.7738 0.2192 0.052 Uiso 1 1 calc R
C13 C 0.3633(3) 0.7800(2) 0.21348(13) 0.0434(8) Uani 1 1 d .
C14 C 0.4816(3) 0.6555(2) 0.21088(13) 0.0494(9) Uani 1 1 d .
H14A H 0.5406 0.6861 0.1891 0.059 Uiso 1 1 calc R
H14B H 0.4693 0.6038 0.1924 0.059 Uiso 1 1 calc R
C15 C 0.5370(4) 0.63948(18) 0.26722(15) 0.0460(9) Uani 1 1 d .
C16 C 0.5234(4) 0.6515(3) 0.36716(15) 0.0836(14) Uani 1 1 d .
H16A H 0.5991 0.6809 0.3713 0.125 Uiso 1 1 calc R
H16B H 0.5380 0.5947 0.3732 0.125 Uiso 1 1 calc R
H16C H 0.4645 0.6709 0.3938 0.125 Uiso 1 1 calc R
C17 C -0.0873(4) 0.6689(2) 0.47069(14) 0.0578(10) Uani 1 1 d .
C18 C -0.0968(5) 0.5889(3) 0.4406(2) 0.112(2) Uani 1 1 d .
H18A H -0.0163 0.5654 0.4370 0.167 Uiso 1 1 calc R
H18B H -0.1311 0.5976 0.4043 0.167 Uiso 1 1 calc R
H18C H -0.1489 0.5528 0.4612 0.167 Uiso 1 1 calc R
C19 C -0.0332(5) 0.6578(3) 0.52674(18) 0.1067(18) Uani 1 1 d .
H19A H -0.0367 0.7082 0.5467 0.160 Uiso 1 1 calc R
H19B H 0.0510 0.6409 0.5232 0.160 Uiso 1 1 calc R
H19C H -0.0788 0.6172 0.5466 0.160 Uiso 1 1 calc R
C20 C -0.2102(4) 0.7089(3) 0.4718(2) 0.1045(17) Uani 1 1 d .
H20A H -0.2320 0.7259 0.4349 0.157 Uiso 1 1 calc R
H20B H -0.2072 0.7554 0.4958 0.157 Uiso 1 1 calc R
H20C H -0.2706 0.6713 0.4853 0.157 Uiso 1 1 calc R

loop_
_atom_site_aniso_label
_atom_site_aniso_U_11
_atom_site_aniso_U_22
_atom_site_aniso_U_33
_atom_site_aniso_U_23
_atom_site_aniso_U_13
_atom_site_aniso_U_12
O1 0.079(2) 0.0537(15) 0.0602(15) -0.0076(12) 0.0275(14) -0.0158(14)
O2 0.102(3) 0.0695(18) 0.0805(19) -0.0218(15) 0.0482(18) -0.0136(16)
O3 0.0608(17) 0.0403(13) 0.0469(13) 0.0059(11) 0.0074(11) 0.0124(12)
O4 0.0460(18) 0.0561(15) 0.0871(18) -0.0070(14) 0.0149(15) -0.0113(13)
O5 0.0458(18) 0.0570(15) 0.094(2) -0.0012(14) 0.0015(15) 0.0107(14)
N1 0.071(2) 0.0491(17) 0.0412(16) -0.0093(14) 0.0219(16) -0.0122(16)
N2 0.0419(18) 0.0332(13) 0.0415(16) 0.0043(13) 0.0023(13) -0.0011(12)
N4 0.049(2) 0.065(2) 0.0523(18) 0.0006(15) -0.0013(16) 0.0045(16)
N3 0.0370(18) 0.0429(16) 0.0564(17) -0.0082(14) 0.0010(14) -0.0022(14)
C1 0.056(3) 0.056(2) 0.042(2) -0.0067(19) 0.0083(19) 0.0015(19)
C2 0.041(2) 0.0416(19) 0.0413(19) -0.0033(16) -0.0019(17) 0.0034(16)
C3 0.056(3) 0.052(2) 0.047(2) -0.0057(18) 0.0031(18) 0.0056(18)
C4 0.066(3) 0.049(2) 0.063(2) -0.015(2) -0.003(2) 0.006(2)
C5 0.061(3) 0.042(2) 0.084(3) -0.011(2) 0.003(2) -0.0019(19)
C6 0.045(3) 0.052(2) 0.062(2) -0.0014(19) 0.0054(19) 0.0023(18)
C7 0.036(2) 0.0389(18) 0.0452(19) -0.0004(16) -0.0037(16) 0.0031(15)
C8 0.030(2) 0.0397(19) 0.048(2) 0.0044(16) 0.0088(16) -0.0004(15)
C9 0.062(3) 0.0393(19) 0.060(2) 0.0103(18) -0.003(2) 0.0021(18)
C10 0.082(3) 0.061(2) 0.066(3) 0.012(2) -0.013(2) 0.011(2)
C11 0.088(3) 0.066(2) 0.048(2) 0.004(2) -0.011(2) 0.008(2)
C12 0.043(2) 0.0402(18) 0.0468(19) -0.0017(16) -0.0012(17) -0.0026(16)
C13 0.044(2) 0.048(2) 0.0384(18) -0.0040(16) 0.0054(17) -0.0041(18)
C14 0.046(2) 0.049(2) 0.054(2) -0.0096(17) 0.0065(19) 0.0021(17)
C15 0.042(2) 0.0329(18) 0.063(2) -0.0065(17) 0.004(2) -0.0027(17)
C16 0.083(4) 0.104(3) 0.063(3) 0.010(2) -0.008(2) -0.008(3)
C17 0.061(3) 0.064(2) 0.048(2) 0.005(2) 0.016(2) -0.010(2)
C18 0.145(5) 0.077(3) 0.113(4) -0.018(3) 0.058(4) -0.048(3)
C19 0.119(5) 0.121(4) 0.080(3) 0.033(3) -0.019(3) -0.032(3)
C20 0.065(4) 0.106(4) 0.142(5) 0.036(3) 0.017(3) -0.012(3)

loop_
_atom_type_symbol
_atom_type_description
_atom_type_scat_dispersion_real
_atom_type_scat_dispersion_imag
_atom_type_scat_source
C C 0.0033 0.0016 'International Tables Vol C Tables 4.2.6.8 and 6.1.1.4'
H H 0.0000 0.0000 'International Tables Vol C Tables 4.2.6.8 and 6.1.1.4'
N N 0.0061 0.0033 'International Tables Vol C Tables 4.2.6.8 and 6.1.1.4'
O O 0.0106 0.0060 'International Tables Vol C Tables 4.2.6.8 and 6.1.1.4'

loop_
_geom_angle_atom_site_label_1
_geom_angle_atom_site_label_2
_geom_angle_atom_site_label_3
_geom_angle
C1 O1 C17 120.7(3)
C1 N1 C2 129.0(3)
C1 N1 H1 115.5
C2 N1 H1 115.5
C8 N2 C12 118.9(2)
C8 N2 C9 127.0(3)
C12 N2 C9 111.1(2)
C15 N4 C16 121.7(3)
C15 N4 H4 119.1
C16 N4 H4 119.1
C13 N3 C14 121.2(3)
C13 N3 H3 119.4
C14 N3 H3 119.4
O2 C1 O1 125.0(3)
O2 C1 N1 126.0(3)
O1 C1 N1 109.0(3)
C3 C2 C7 119.6(3)
C3 C2 N1 122.5(3)
C7 C2 N1 117.9(3)
C4 C3 C2 120.3(3)
C4 C3 H3A 119.8
C2 C3 H3A 119.8
C5 C4 C3 120.4(3)
C5 C4 H4A 119.8
C3 C4 H4A 119.8
C4 C5 C6 119.6(3)
C4 C5 H5 120.2
C6 C5 H5 120.2
C5 C6 C7 121.4(3)
C5 C6 H6 119.3
C7 C6 H6 119.3
C6 C7 C2 118.6(3)
C6 C7 C8 120.1(3)
C2 C7 C8 121.2(3)
O3 C8 N2 121.2(3)
O3 C8 C7 120.3(3)
N2 C8 C7 118.4(3)
N2 C9 C10 103.4(3)
N2 C9 H9A 111.1
C10 C9 H9A 111.1
N2 C9 H9B 111.1
C10 C9 H9B 111.1
H9A C9 H9B 109.1
C9 C10 C11 103.2(3)
C9 C10 H10A 111.1
C11 C10 H10A 111.1
C9 C10 H10B 111.1
C11 C10 H10B 111.1
H10A C10 H10B 109.1
C10 C11 C12 103.1(3)
C10 C11 H11A 111.2
C12 C11 H11A 111.2
C10 C11 H11B 111.2
C12 C11 H11B 111.2
H11A C11 H11B 109.1
N2 C12 C11 102.9(3)
N2 C12 C13 111.8(3)
C11 C12 C13 113.4(3)
N2 C12 H12 109.5
C11 C12 H12 109.5
C13 C12 H12 109.5
O4 C13 N3 122.6(3)
O4 C13 C12 122.3(3)
N3 C13 C12 115.0(3)
N3 C14 C15 116.0(3)
N3 C14 H14A 108.3
C15 C14 H14A 108.3
N3 C14 H14B 108.3
C15 C14 H14B 108.3
H14A C14 H14B 107.4
O5 C15 N4 123.0(3)
O5 C15 C14 118.8(3)
N4 C15 C14 118.2(3)
N4 C16 H16A 109.5
N4 C16 H16B 109.5
H16A C16 H16B 109.5
N4 C16 H16C 109.5
H16A C16 H16C 109.5
H16B C16 H16C 109.5
O1 C17 C19 109.6(3)
O1 C17 C20 110.2(3)
C19 C17 C20 113.2(4)
O1 C17 C18 102.9(3)
C19 C17 C18 110.9(4)
C20 C17 C18 109.5(4)
C17 C18 H18A 109.5
C17 C18 H18B 109.5
H18A C18 H18B 109.5
C17 C18 H18C 109.5
H18A C18 H18C 109.5
H18B C18 H18C 109.5
C17 C19 H19A 109.5
C17 C19 H19B 109.5
H19A C19 H19B 109.5
C17 C19 H19C 109.5
H19A C19 H19C 109.5
H19B C19 H19C 109.5
C17 C20 H20A 109.5
C17 C20 H20B 109.5
H20A C20 H20B 109.5
C17 C20 H20C 109.5
H20A C20 H20C 109.5
H20B C20 H20C 109.5

loop_
_geom_bond_atom_site_label_1
_geom_bond_atom_site_label_2
_geom_bond_distance
O1 C1 1.343(4)
O1 C17 1.470(4)
O2 C1 1.195(4)
O3 C8 1.237(3)
O4 C13 1.217(4)
O5 C15 1.236(4)
N1 C1 1.343(4)
N1 C2 1.402(4)
N1 H1 0.8600
N2 C8 1.336(4)
N2 C12 1.463(4)
N2 C9 1.481(4)
N4 C15 1.316(4)
N4 C16 1.449(4)
N4 H4 0.8600
N3 C13 1.339(4)
N3 C14 1.439(4)
N3 H3 0.8600
C2 C3 1.390(4)
C2 C7 1.395(4)
C3 C4 1.379(5)
C3 H3A 0.9300
C4 C5 1.372(5)
C4 H4A 0.9300
C5 C6 1.373(5)
C5 H5 0.9300
C6 C7 1.393(4)
C6 H6 0.9300
C7 C8 1.494(4)
C9 C10 1.507(5)
C9 H9A 0.9700
C9 H9B 0.9700
C10 C11 1.512(5)
C10 H10A 0.9700
C10 H10B 0.9700
C11 C12 1.516(4)
C11 H11A 0.9700
C11 H11B 0.9700
C12 C13 1.518(5)
C12 H12 0.9800
C14 C15 1.506(5)
C14 H14A 0.9700
C14 H14B 0.9700
C16 H16A 0.9600
C16 H16B 0.9600
C16 H16C 0.9600
C17 C19 1.482(5)
C17 C20 1.489(6)
C17 C18 1.508(5)
C18 H18A 0.9600
C18 H18B 0.9600
C18 H18C 0.9600
C19 H19A 0.9600
C19 H19B 0.9600
C19 H19C 0.9600
C20 H20A 0.9600
C20 H20B 0.9600
C20 H20C 0.9600

loop_
_geom_torsion_atom_site_label_1
_geom_torsion_atom_site_label_2
_geom_torsion_atom_site_label_3
_geom_torsion_atom_site_label_4
_geom_torsion
C17 O1 C1 O2 2.4(6)
C17 O1 C1 N1 -178.2(3)
C2 N1 C1 O2 1.0(6)
C2 N1 C1 O1 -178.4(3)
C1 N1 C2 C3 8.5(6)
C1 N1 C2 C7 -172.6(3)
C7 C2 C3 C4 -2.1(5)
N1 C2 C3 C4 176.7(3)
C2 C3 C4 C5 1.0(6)
C3 C4 C5 C6 0.5(6)
C4 C5 C6 C7 -1.0(6)
C5 C6 C7 C2 -0.1(5)
C5 C6 C7 C8 -176.4(3)
C3 C2 C7 C6 1.7(5)
N1 C2 C7 C6 -177.2(3)
C3 C2 C7 C8 177.9(3)
N1 C2 C7 C8 -1.0(5)
C12 N2 C8 O3 3.7(5)
C9 N2 C8 O3 162.0(3)
C12 N2 C8 C7 -177.5(3)
C9 N2 C8 C7 -19.2(5)
C6 C7 C8 O3 130.7(3)
C2 C7 C8 O3 -45.5(5)
C6 C7 C8 N2 -48.1(4)
C2 C7 C8 N2 135.7(3)
C8 N2 C9 C10 -149.6(3)
C12 N2 C9 C10 10.1(4)
N2 C9 C10 C11 -31.2(4)
C9 C10 C11 C12 40.9(4)
C8 N2 C12 C11 176.6(3)
C9 N2 C12 C11 15.0(4)
C8 N2 C12 C13 -61.3(4)
C9 N2 C12 C13 137.1(3)
C10 C11 C12 N2 -34.1(4)
C10 C11 C12 C13 -155.0(3)
C14 N3 C13 O4 3.4(5)
C14 N3 C13 C12 -179.0(3)
N2 C12 C13 O4 -49.6(4)
C11 C12 C13 O4 66.3(4)
N2 C12 C13 N3 132.9(3)
C11 C12 C13 N3 -111.3(3)
C13 N3 C14 C15 83.4(4)
C16 N4 C15 O5 -0.4(5)
C16 N4 C15 C14 -179.2(3)
N3 C14 C15 O5 -176.9(3)
N3 C14 C15 N4 2.0(5)
C1 O1 C17 C19 -68.6(5)
C1 O1 C17 C20 56.7(5)
C1 O1 C17 C18 173.4(4)
